data_2016254
loop_
_publ_author_name
'B\"ohme, Uwe '
'G\"unther, Betty '

_publ_section_title
;
 4-[(2-Hydroxyethyl)iminomethyl]-5-hydroxymethyl-2-methylpyridin-3-ol
;
_journal_coeditor_code GD3146
_journal_issue 11
_journal_name_full 'Acta Crystallographica Section C'
_journal_page_first o641
_journal_page_last o642
_journal_paper_doi 10.1107/S0108270107046574
_journal_volume 63
_journal_year 2007
_chemical_formula_iupac 'C10 H14 N2 O3'
_chemical_formula_moiety 'C10 H14 N2 O3'
_chemical_formula_sum 'C10 H14 N2 O3'
_chemical_formula_weight 210.23
_chemical_name_common
;
Pyridoxal-2-hydroxyethylimine
;
_chemical_name_systematic
;
5-Hydroxymethyl-4-[(2-hydroxyethyl)iminomethyl]-2-methylpyridin-3-ol
;
_space_group_IT_number 15
_symmetry_cell_setting monoclinic
_symmetry_space_group_name_Hall '-C 2yc'
_symmetry_space_group_name_H-M 'C 1 2/c 1'
_atom_sites_solution_hydrogens geom
_atom_sites_solution_primary direct
_atom_sites_solution_secondary difmap
_audit_creation_method SHELXL-97
_cell_angle_alpha 90.00
_cell_angle_beta 113.069(2)
_cell_angle_gamma 90.00
_cell_formula_units_Z 8
_cell_length_a 16.2739(5)
_cell_length_b 9.6403(3)
_cell_length_c 13.5513(4)
_cell_measurement_reflns_used 4942
_cell_measurement_temperature 153(2)
_cell_measurement_theta_max 32.37
_cell_measurement_theta_min 2.51
_cell_volume 1955.99(11)
_computing_cell_refinement 'SAINT (Bruker, 2004)'
_computing_data_collection 'SMART (Bruker, 2004)'
_computing_data_reduction 'SAINT (Bruker, 2004)'
_computing_molecular_graphics 'XP in SHELXTL-Plus (Sheldrick, 1991)'
_computing_publication_material 'SHELXL97 (Sheldrick, 1997)'
_computing_structure_refinement 'SHELXL97 (Sheldrick, 1997)'
_computing_structure_solution 'SHELXS97 (Sheldrick, 1997)'
_diffrn_ambient_temperature 153(2)
_diffrn_measured_fraction_theta_full 0.999
_diffrn_measured_fraction_theta_max 0.999
_diffrn_measurement_device_type 'Bruker SMART CCD area-detector'
_diffrn_measurement_method '\f and \w'
_diffrn_radiation_monochromator graphite
_diffrn_radiation_source 'sealed tube'
_diffrn_radiation_type MoK\a
_diffrn_radiation_wavelength 0.71073
_diffrn_reflns_av_R_equivalents 0.0293
_diffrn_reflns_av_sigmaI/netI 0.0191
_diffrn_reflns_limit_h_max 22
_diffrn_reflns_limit_h_min -22
_diffrn_reflns_limit_k_max 13
_diffrn_reflns_limit_k_min -13
_diffrn_reflns_limit_l_max 19
_diffrn_reflns_limit_l_min -19
_diffrn_reflns_number 16737
_diffrn_reflns_theta_full 29.99
_diffrn_reflns_theta_max 29.99
_diffrn_reflns_theta_min 3.27
_exptl_absorpt_coefficient_mu 0.107
_exptl_absorpt_correction_T_max 0.989
_exptl_absorpt_correction_T_min 0.935
_exptl_absorpt_correction_type multi-scan
_exptl_absorpt_process_details '(SADABS; Sheldrick, 1996)'
_exptl_crystal_colour Yellow
_exptl_crystal_density_diffrn 1.428
_exptl_crystal_density_method 'not measured'
_exptl_crystal_description Needle
_exptl_crystal_F_000 896
_exptl_crystal_size_max 0.60
_exptl_crystal_size_mid 0.16
_exptl_crystal_size_min 0.10
_refine_diff_density_max 0.460
_refine_diff_density_min -0.197
_refine_ls_extinction_method none
_refine_ls_goodness_of_fit_ref 1.048
_refine_ls_hydrogen_treatment mixed
_refine_ls_matrix_type full
_refine_ls_number_parameters 140
_refine_ls_number_reflns 2858
_refine_ls_number_restraints 0
_refine_ls_restrained_S_all 1.048
_refine_ls_R_factor_all 0.0510
_refine_ls_R_factor_gt 0.0378
_refine_ls_shift/su_max 0.000
_refine_ls_shift/su_mean 0.000
_refine_ls_structure_factor_coef Fsqd
_refine_ls_weighting_details 'calc w=1/[\s^2^(Fo^2^)+(0.06P)^2^+0.9077P] where P=(Fo^2^+2Fc^2^)/3'
_refine_ls_weighting_scheme calc
_refine_ls_wR_factor_gt 0.1016
_refine_ls_wR_factor_ref 0.1086
_reflns_number_gt 2292
_reflns_number_total 2858
_reflns_threshold_expression I>2\s(I)
_cod_data_source_file gd3146.cif
_cod_data_source_block I
_cod_depositor_comments
;
The following automatic conversions were performed:
'_symmetry_cell_setting' value 'Monoclinic' changed to 'monoclinic'
according to '/home/saulius/struct/CIF-dictionaries/cif_core.dic'
dictionary named 'cif_core.dic' version 2.4.1 from 2010-06-29.

Automatic conversion script
Id: cif_fix_enum 1527 2010-12-29 10:47:43Z saulius 

The following automatic conversions were performed:

'_symmetry_cell_setting' value 'Monoclinic' changed to 'monoclinic'
according to /home/saulius/struct/CIF-dictionaries/cif_core.dic
dictionary named 'cif_core.dic' version 2.4.1 from 2010-06-29.

Automatic conversion script
Id: cif_fix_values 1715 2011-07-08 13:25:40Z adriana 
;
_cod_original_cell_volume 1955.99(10)
_cod_original_sg_symbol_H-M 'C 2/c'
_cod_database_code 2016254
_cod_database_fobs_code 2016254

loop_
_symmetry_equiv_pos_as_xyz
'x, y, z'
'-x, y, -z+1/2'
'x+1/2, y+1/2, z'
'-x+1/2, y+1/2, -z+1/2'
'-x, -y, -z'
'x, -y, z-1/2'
'-x+1/2, -y+1/2, -z'
'x+1/2, -y+1/2, z-1/2'

loop_
_atom_site_type_symbol
_atom_site_label
_atom_site_fract_x
_atom_site_fract_y
_atom_site_fract_z
_atom_site_U_iso_or_equiv
_atom_site_adp_type
_atom_site_calc_flag
_atom_site_refinement_flags
_atom_site_occupancy
N N1 0.65785(6) 0.52717(10) 0.25154(7) 0.01770(18) Uani d . 1
N N2 0.33566(6) 0.49096(9) -0.00010(7) 0.01753(18) Uani d D 1
O O1 0.46598(5) 0.32461(8) 0.09744(6) 0.01973(17) Uani d D 1
H H1 0.4115(11) 0.3544(16) 0.0579(12) 0.030 Uiso d D 1
O O2 0.57535(6) 0.93319(8) 0.18094(7) 0.02501(19) Uani d . 1
H H2 0.6035 0.9568 0.1432 0.038 Uiso calc R 1
O O3 0.18125(5) 0.52286(9) 0.07119(6) 0.02220(18) Uani d . 1
H H3 0.2322 0.5200 0.1209 0.033 Uiso calc R 1
C C1 0.60476(7) 0.41931(10) 0.20927(8) 0.0163(2) Uani d . 1
C C2 0.51541(7) 0.43875(10) 0.13658(8) 0.01492(19) Uani d D 1
C C3 0.48196(6) 0.57359(10) 0.10808(7) 0.01446(19) Uani d . 1
C C4 0.54023(6) 0.68621(10) 0.15161(8) 0.01564(19) Uani d . 1
C C5 0.62627(7) 0.65734(11) 0.22254(8) 0.0172(2) Uani d . 1
H H5 0.6655 0.7330 0.2527 0.021 Uiso calc R 1
C C6 0.64074(8) 0.27566(12) 0.23967(9) 0.0226(2) Uani d . 1
H H6A 0.6479 0.2314 0.1784 0.034 Uiso calc R 1
H H6B 0.5991 0.2213 0.2602 0.034 Uiso calc R 1
H H6C 0.6988 0.2803 0.3003 0.034 Uiso calc R 1
C C7 0.38825(7) 0.59429(11) 0.03632(8) 0.01614(19) Uani d . 1
H H7 0.3662 0.6858 0.0166 0.019 Uiso calc R 1
C C8 0.50918(7) 0.83479(11) 0.12447(8) 0.0196(2) Uani d . 1
H H8A 0.4913 0.8495 0.0465 0.024 Uiso calc R 1
H H8B 0.4559 0.8502 0.1412 0.024 Uiso calc R 1
C C9 0.24215(7) 0.51547(12) -0.06790(8) 0.0193(2) Uani d . 1
H H9A 0.2286 0.4765 -0.1402 0.023 Uiso calc R 1
H H9B 0.2305 0.6165 -0.0755 0.023 Uiso calc R 1
C C10 0.18219(7) 0.44817(11) -0.01926(8) 0.0190(2) Uani d . 1
H H10A 0.1206 0.4427 -0.0745 0.023 Uiso calc R 1
H H10B 0.2032 0.3523 0.0030 0.023 Uiso calc R 1

loop_
_atom_site_aniso_label
_atom_site_aniso_U_11
_atom_site_aniso_U_22
_atom_site_aniso_U_33
_atom_site_aniso_U_12
_atom_site_aniso_U_13
_atom_site_aniso_U_23
N1 0.0152(4) 0.0228(4) 0.0153(4) 0.0016(3) 0.0062(3) 0.0004(3)
N2 0.0137(4) 0.0227(4) 0.0155(4) -0.0002(3) 0.0050(3) -0.0014(3)
O1 0.0187(4) 0.0169(3) 0.0218(4) -0.0021(3) 0.0060(3) -0.0018(3)
O2 0.0288(4) 0.0204(4) 0.0277(4) -0.0087(3) 0.0132(3) -0.0045(3)
O3 0.0145(3) 0.0301(4) 0.0204(4) 0.0008(3) 0.0051(3) -0.0041(3)
C1 0.0165(4) 0.0196(5) 0.0144(4) 0.0028(4) 0.0077(4) 0.0012(3)
C2 0.0158(4) 0.0167(4) 0.0135(4) -0.0005(3) 0.0071(3) -0.0005(3)
C3 0.0128(4) 0.0182(4) 0.0129(4) 0.0004(3) 0.0056(3) 0.0001(3)
C4 0.0152(4) 0.0179(4) 0.0152(4) -0.0004(3) 0.0073(4) 0.0002(3)
C5 0.0147(4) 0.0203(5) 0.0161(4) -0.0019(4) 0.0055(3) -0.0013(4)
C6 0.0227(5) 0.0217(5) 0.0223(5) 0.0065(4) 0.0077(4) 0.0019(4)
C7 0.0146(4) 0.0199(5) 0.0139(4) 0.0014(3) 0.0055(3) 0.0013(3)
C8 0.0187(5) 0.0163(5) 0.0224(5) -0.0013(4) 0.0066(4) 0.0008(4)
C9 0.0135(4) 0.0253(5) 0.0163(4) -0.0002(4) 0.0028(4) -0.0008(4)
C10 0.0146(4) 0.0188(5) 0.0215(5) -0.0006(4) 0.0048(4) -0.0031(4)

loop_
_atom_type_symbol
_atom_type_description
_atom_type_scat_dispersion_real
_atom_type_scat_dispersion_imag
_atom_type_scat_source
C C 0.0033 0.0016 'International Tables Vol C Tables 4.2.6.8 and 6.1.1.4'
H H 0.0000 0.0000 'International Tables Vol C Tables 4.2.6.8 and 6.1.1.4'
N N 0.0061 0.0033 'International Tables Vol C Tables 4.2.6.8 and 6.1.1.4'
O O 0.0106 0.0060 'International Tables Vol C Tables 4.2.6.8 and 6.1.1.4'

loop_
_geom_angle_atom_site_label_1
_geom_angle_atom_site_label_2
_geom_angle_atom_site_label_3
_geom_angle
C1 N1 C5 119.40(9)
C7 N2 C9 119.52(9)
C2 O1 H1 106.0(10)
C8 O2 H2 109.5
C10 O3 H3 109.5
N1 C1 C2 120.93(9)
N1 C1 C6 119.13(9)
C2 C1 C6 119.94(9)
O1 C2 C3 122.84(9)
O1 C2 C1 117.38(9)
C3 C2 C1 119.78(9)
C2 C3 C4 118.25(9)
C2 C3 C7 119.93(9)
C4 C3 C7 121.81(9)
C5 C4 C3 117.93(9)
C5 C4 C8 120.67(9)
C3 C4 C8 121.37(9)
N1 C5 C4 123.68(9)
N1 C5 H5 118.2
C4 C5 H5 118.2
C1 C6 H6A 109.5
C1 C6 H6B 109.5
H6A C6 H6B 109.5
C1 C6 H6C 109.5
H6A C6 H6C 109.5
H6B C6 H6C 109.5
N2 C7 C3 120.98(9)
N2 C7 H7 119.5
C3 C7 H7 119.5
O2 C8 C4 113.07(9)
O2 C8 H8A 109.0
C4 C8 H8A 109.0
O2 C8 H8B 109.0
C4 C8 H8B 109.0
H8A C8 H8B 107.8
N2 C9 C10 110.29(8)
N2 C9 H9A 109.6
C10 C9 H9A 109.6
N2 C9 H9B 109.6
C10 C9 H9B 109.6
H9A C9 H9B 108.1
O3 C10 C9 112.44(8)
O3 C10 H10A 109.1
C9 C10 H10A 109.1
O3 C10 H10B 109.1
C9 C10 H10B 109.1
H10A C10 H10B 107.8

loop_
_geom_bond_atom_site_label_1
_geom_bond_atom_site_label_2
_geom_bond_distance
_geom_bond_publ_flag
N1 C1 1.3300(10) y
N1 C5 1.3550(10) y
N2 C7 1.2800(10) y
N2 C9 1.4560(10) y
O1 C2 1.3430(10) y
O1 H1 0.885(17) ?
O2 C8 1.4140(10) y
O2 H2 0.84 ?
O3 C10 1.4270(10) y
O3 H3 0.84 ?
C1 C2 1.4130(10) y
C1 C6 1.4970(10) y
C2 C3 1.4040(10) y
C3 C4 1.4100(10) y
C3 C7 1.4660(10) y
C4 C5 1.3810(10) y
C4 C8 1.5160(10) y
C5 H5 0.95 ?
C6 H6A 0.98 ?
C6 H6B 0.98 ?
C6 H6C 0.98 ?
C7 H7 0.95 ?
C8 H8A 0.99 ?
C8 H8B 0.99 ?
C9 C10 1.520(2) y
C9 H9A 0.99 ?
C9 H9B 0.99 ?
C10 H10A 0.99 ?
C10 H10B 0.99 ?

loop_
_geom_hbond_atom_site_label_D
_geom_hbond_atom_site_label_H
_geom_hbond_atom_site_label_A
_geom_hbond_site_symmetry_A
_geom_hbond_distance_DH
_geom_hbond_distance_HA
_geom_hbond_distance_DA
_geom_hbond_angle_DHA
O1 H1 N2 1_555 0.885(17) 1.765(16) 2.5730(10) 150.7(15)
O2 H2 O3 3_555 0.84 1.98 2.8170(10) 172.7
O3 H3 N1 2_655 0.84 1.941 2.7750(10) 171.60

loop_
_geom_torsion_atom_site_label_1
_geom_torsion_atom_site_label_2
_geom_torsion_atom_site_label_3
_geom_torsion_atom_site_label_4
_geom_torsion
C5 N1 C1 C2 -1.48(14)
C5 N1 C1 C6 178.57(9)
N1 C1 C2 O1 -179.93(8)
C6 C1 C2 O1 0.02(14)
N1 C1 C2 C3 0.18(14)
C6 C1 C2 C3 -179.86(9)
O1 C2 C3 C4 -178.32(8)
C1 C2 C3 C4 1.56(14)
O1 C2 C3 C7 2.74(14)
C1 C2 C3 C7 -177.38(9)
C2 C3 C4 C5 -1.97(13)
C7 C3 C4 C5 176.95(9)
C2 C3 C4 C8 179.84(8)
C7 C3 C4 C8 -1.24(14)
C1 N1 C5 C4 1.04(15)
C3 C4 C5 N1 0.73(15)
C8 C4 C5 N1 178.93(9)
C9 N2 C7 C3 177.67(8)
C2 C3 C7 N2 0.90(10)
C4 C3 C7 N2 -178.05(9)
C5 C4 C8 O2 -1.86(13)
C3 C4 C8 O2 176.28(8)
C7 N2 C9 C10 -122.62(10)
N2 C9 C10 O3 74.50(10)

loop_
_cod_related_entry_id
_cod_related_entry_database
_cod_related_entry_code
1 ChemSpider 30654075
